data_4344356
loop_
_publ_author_name
'Susa, K.'
'Steinfink, H.'

_publ_section_title
;
 Ge Cd4 S6, a new defect tetrahedral structure type
;
_journal_name_full 'Inorganic Chemistry'
_journal_page_first 1754
_journal_page_last 1756
_journal_volume 10
_journal_year 1971
_chemical_formula_sum 'Cd4 Ge S6'
_chemical_name_systematic 'Ge Cd4 S6'
_space_group_IT_number 9
_symmetry_space_group_name_Hall 'C -2yc'
_symmetry_space_group_name_H-M 'C 1 c 1'
_cell_angle_alpha 90
_cell_angle_beta 110.2
_cell_angle_gamma 90
_cell_formula_units_Z 4
_cell_length_a 12.346
_cell_length_b 7.084
_cell_length_c 12.378
_cell_volume 1015.983
_citation_journal_id_ASTM INOCAJ
_cod_data_source_file Susa_INOCAJ_1971_1158.cif
_cod_data_source_block Cd4Ge1S6
_cod_original_formula_sum 'Cd4 Ge1 S6'
_cod_database_code 4344356

loop_
_symmetry_equiv_pos_as_xyz
x,y,z
x,-y,z+1/2
x+1/2,y+1/2,z
x+1/2,-y+1/2,z+1/2

loop_
_atom_site_label
_atom_site_type_symbol
_atom_site_fract_x
_atom_site_fract_y
_atom_site_fract_z
_atom_site_occupancy
_atom_site_U_iso_or_equiv
Ge1 Ge+4 0.4336 0.7301 0.7466 1 0.0
S5 S-2 0.8575 0.2783 0.5601 1 0.0
Cd4 Cd+2 0.8665 0.6967 0.6552 1 0.0
S3 S-2 0.6776 0.755 0.4937 1 0.0
Cd2 Cd+2 0 0.9184 0 1 0.0
Cd3 Cd+2 0.1848 0.8843 0.8089 1 0.0
S6 S-2 0.5512 0.2763 0.6146 1 0.0
S2 S-2 0.6222 0.7361 0.8002 1 0.0
S1 S-2 0.8582 0.9815 0.7962 1 0.0
Cd1 Cd+2 0.6559 0.8939 0.997 1 0.0
S4 S-2 0.8898 0.4829 0.8291 1 0.0
